data_7710744
loop_
_publ_author_name
'Li, Yang'
'Pelzer, Katrin'
'Sechet, Damien'
'Creste, Geordie'
'Matt, Dominique'
'Braunstein, Pierre'
'Armspach, Dominique'

_publ_section_title
;
 A cavity-shaped <i>cis</i>-chelating P,N ligand for highly selective
 nickel-catalysed ethylene dimerisation.
;
_journal_name_full 'Dalton transactions (Cambridge, England : 2003)'
_journal_paper_doi 10.1039/d2dt01553f
_journal_year 2022
_chemical_formula_moiety 'C12 H20 Cl2 N P Pd, 2(C H Cl3)'
_chemical_formula_sum 'C14 H22 Cl8 N P Pd'
_chemical_formula_weight 625.29
_space_group_crystal_system monoclinic
_space_group_IT_number 14
_space_group_name_Hall '-P 2ybc'
_space_group_name_H-M_alt 'P 1 21/c 1'
_atom_sites_solution_hydrogens geom
_atom_sites_solution_primary direct
_atom_sites_solution_secondary difmap
_audit_creation_method SHELXL-2014/7
_audit_update_record
;
2022-03-31 deposited with the CCDC.	2022-06-28 downloaded from the CCDC.
;
_cell_angle_alpha 90
_cell_angle_beta 92.933(2)
_cell_angle_gamma 90
_cell_formula_units_Z 8
_cell_length_a 17.0385(7)
_cell_length_b 8.8900(3)
_cell_length_c 32.4365(14)
_cell_measurement_reflns_used 9540
_cell_measurement_temperature 120(2)
_cell_measurement_theta_max 27.98
_cell_measurement_theta_min 2.39
_cell_volume 4906.8(3)
_computing_cell_refinement 'Bruker SAINT'
_computing_data_collection 'Bruker APEX3'
_computing_data_reduction 'Bruker SAINT'
_computing_molecular_graphics 'Bruker SHELXTL'
_computing_publication_material 'Bruker SHELXTL'
_computing_structure_refinement 'SHELXL-2014/7 (Sheldrick, 2014)'
_computing_structure_solution 'SHELXT 2014/5 (Sheldrick, 2014)'
_diffrn_ambient_temperature 120(2)
_diffrn_measured_fraction_theta_full 1.000
_diffrn_measured_fraction_theta_max 0.998
_diffrn_measurement_device_type 'Bruker PHOTON-III CPAD'
_diffrn_measurement_method '\f and \w shuterless scans'
_diffrn_radiation_type MoK\a
_diffrn_radiation_wavelength 0.71073
_diffrn_reflns_av_R_equivalents 0.1059
_diffrn_reflns_av_unetI/netI 0.0475
_diffrn_reflns_Laue_measured_fraction_full 1.000
_diffrn_reflns_Laue_measured_fraction_max 0.998
_diffrn_reflns_limit_h_max 23
_diffrn_reflns_limit_h_min -23
_diffrn_reflns_limit_k_max 11
_diffrn_reflns_limit_k_min -12
_diffrn_reflns_limit_l_max 44
_diffrn_reflns_limit_l_min -44
_diffrn_reflns_number 145578
_diffrn_reflns_point_group_measured_fraction_full 1.000
_diffrn_reflns_point_group_measured_fraction_max 0.998
_diffrn_reflns_theta_full 25.242
_diffrn_reflns_theta_max 29.051
_diffrn_reflns_theta_min 2.376
_diffrn_source 'Mo-ImuS 3.0 microfocus tube'
_exptl_absorpt_coefficient_mu 1.694
_exptl_absorpt_correction_T_max 0.7458
_exptl_absorpt_correction_T_min 0.6858
_exptl_absorpt_correction_type multi-scan
_exptl_absorpt_process_details sadabs
_exptl_crystal_colour colourless
_exptl_crystal_density_diffrn 1.693
_exptl_crystal_description plate
_exptl_crystal_F_000 2480
_exptl_crystal_size_max 0.150
_exptl_crystal_size_mid 0.100
_exptl_crystal_size_min 0.080
_refine_diff_density_max 1.278
_refine_diff_density_min -1.042
_refine_diff_density_rms 0.135
_refine_ls_extinction_method none
_refine_ls_goodness_of_fit_ref 1.060
_refine_ls_hydrogen_treatment constr
_refine_ls_matrix_type full
_refine_ls_number_parameters 459
_refine_ls_number_reflns 13078
_refine_ls_number_restraints 0
_refine_ls_restrained_S_all 1.060
_refine_ls_R_factor_all 0.0712
_refine_ls_R_factor_gt 0.0423
_refine_ls_shift/su_max 0.003
_refine_ls_shift/su_mean 0.000
_refine_ls_structure_factor_coef Fsqd
_refine_ls_weighting_details 'w=1/[\s^2^(Fo^2^)+(0.0228P)^2^+12.6917P] where P=(Fo^2^+2Fc^2^)/3'
_refine_ls_weighting_scheme calc
_refine_ls_wR_factor_gt 0.0784
_refine_ls_wR_factor_ref 0.0920
_reflns_Friedel_coverage 0.000
_reflns_number_gt 9676
_reflns_number_total 13078
_reflns_threshold_expression 'I > 2\s(I)'
_cod_data_source_file d2dt01553f2.cif
_cod_data_source_block dagc211001
_cod_original_sg_symbol_H-M 'P 21/c'
_cod_database_code 7710744
_shelx_shelxl_version_number 2014/7
_shelx_space_group_comment
;
The symmetry employed for this shelxl refinement is uniquely defined
by the following loop, which should always be used as a source of
symmetry information in preference to the above space-group names.
They are only intended as comments.
;
_shelx_estimated_absorpt_t_min 0.785
_shelx_estimated_absorpt_t_max 0.876

loop_
_space_group_symop_operation_xyz
'x, y, z'
'-x, y+1/2, -z+1/2'
'-x, -y, -z'
'x, -y-1/2, z-1/2'

loop_
_atom_site_label
_atom_site_type_symbol
_atom_site_fract_x
_atom_site_fract_y
_atom_site_fract_z
_atom_site_U_iso_or_equiv
_atom_site_adp_type
_atom_site_occupancy
_atom_site_site_symmetry_order
_atom_site_calc_flag
_atom_site_refinement_flags_posn
_atom_site_refinement_flags_adp
_atom_site_refinement_flags_occupancy
_atom_site_disorder_assembly
_atom_site_disorder_group
C1 C 0.2846(2) 0.1545(4) 0.92843(11) 0.0182(7) Uani 1 1 d . . . . .
C2 C 0.3037(2) 0.1391(4) 0.97058(11) 0.0200(7) Uani 1 1 d . . . . .
H2 H 0.3130 0.2257 0.9873 0.024 Uiso 1 1 calc R U . . .
C3 C 0.3088(2) -0.0027(4) 0.98786(11) 0.0236(8) Uani 1 1 d . . . . .
H3 H 0.3217 -0.0128 1.0166 0.028 Uiso 1 1 calc R U . . .
C4 C 0.2956(2) -0.1306(4) 0.96398(11) 0.0226(8) Uani 1 1 d . . . . .
H4 H 0.2993 -0.2275 0.9762 0.027 Uiso 1 1 calc R U . . .
C5 C 0.2772(2) -0.1158(4) 0.92246(11) 0.0216(8) Uani 1 1 d . . . . .
H5 H 0.2682 -0.2031 0.9060 0.026 Uiso 1 1 calc R U . . .
C6 C 0.2714(2) 0.0268(4) 0.90427(10) 0.0174(7) Uani 1 1 d . . . . .
C7 C 0.3537(2) 0.3884(4) 0.91594(12) 0.0266(8) Uani 1 1 d . . . . .
H7A H 0.3657 0.4017 0.9456 0.040 Uiso 1 1 calc R U . . .
H7B H 0.3495 0.4871 0.9026 0.040 Uiso 1 1 calc R U . . .
H7C H 0.3959 0.3305 0.9039 0.040 Uiso 1 1 calc R U . . .
C8 C 0.2139(2) 0.3903(4) 0.92943(11) 0.0237(8) Uani 1 1 d . . . . .
H8A H 0.1645 0.3341 0.9262 0.036 Uiso 1 1 calc R U . . .
H8B H 0.2074 0.4893 0.9164 0.036 Uiso 1 1 calc R U . . .
H8C H 0.2281 0.4032 0.9589 0.036 Uiso 1 1 calc R U . . .
C9 C 0.1548(2) -0.0389(4) 0.83813(11) 0.0224(8) Uani 1 1 d . . . . .
H9A H 0.1379 -0.0181 0.8090 0.027 Uiso 1 1 calc R U . . .
H9B H 0.1633 -0.1486 0.8409 0.027 Uiso 1 1 calc R U . . .
C10 C 0.0896(2) 0.0080(6) 0.86571(14) 0.0374(11) Uani 1 1 d . . . . .
H10A H 0.1029 -0.0240 0.8941 0.056 Uiso 1 1 calc R U . . .
H10B H 0.0401 -0.0394 0.8559 0.056 Uiso 1 1 calc R U . . .
H10C H 0.0837 0.1176 0.8649 0.056 Uiso 1 1 calc R U . . .
C11 C 0.3211(2) -0.0356(4) 0.82181(11) 0.0200(7) Uani 1 1 d . . . . .
H11A H 0.3245 -0.1424 0.8304 0.024 Uiso 1 1 calc R U . . .
H11B H 0.3055 -0.0330 0.7920 0.024 Uiso 1 1 calc R U . . .
C12 C 0.4019(2) 0.0377(5) 0.82871(13) 0.0305(9) Uani 1 1 d . . . . .
H12A H 0.3998 0.1412 0.8183 0.046 Uiso 1 1 calc R U . . .
H12B H 0.4408 -0.0195 0.8139 0.046 Uiso 1 1 calc R U . . .
H12C H 0.4169 0.0384 0.8583 0.046 Uiso 1 1 calc R U . . .
C13 C 0.2296(2) -0.0980(4) 0.67730(10) 0.0163(7) Uani 1 1 d . . . . .
C14 C 0.2088(2) -0.1090(4) 0.71816(11) 0.0206(7) Uani 1 1 d . . . . .
H14 H 0.2028 -0.0212 0.7344 0.025 Uiso 1 1 calc R U . . .
C15 C 0.1970(2) -0.2505(5) 0.73480(12) 0.0253(8) Uani 1 1 d . . . . .
H15 H 0.1835 -0.2590 0.7628 0.030 Uiso 1 1 calc R U . . .
C16 C 0.2047(2) -0.3798(4) 0.71148(12) 0.0259(8) Uani 1 1 d . . . . .
H16 H 0.1960 -0.4758 0.7233 0.031 Uiso 1 1 calc R U . . .
C17 C 0.2249(2) -0.3683(4) 0.67091(11) 0.0227(8) Uani 1 1 d . . . . .
H17 H 0.2302 -0.4564 0.6547 0.027 Uiso 1 1 calc R U . . .
C18 C 0.2378(2) -0.2262(4) 0.65371(10) 0.0170(7) Uani 1 1 d . . . . .
C19 C 0.1730(2) 0.1483(4) 0.66217(12) 0.0255(8) Uani 1 1 d . . . . .
H19A H 0.1278 0.1001 0.6477 0.038 Uiso 1 1 calc R U . . .
H19B H 0.1825 0.2465 0.6496 0.038 Uiso 1 1 calc R U . . .
H19C H 0.1620 0.1621 0.6913 0.038 Uiso 1 1 calc R U . . .
C20 C 0.3126(2) 0.1236(5) 0.68223(11) 0.0258(8) Uani 1 1 d . . . . .
H20A H 0.2991 0.1427 0.7108 0.039 Uiso 1 1 calc R U . . .
H20B H 0.3252 0.2190 0.6689 0.039 Uiso 1 1 calc R U . . .
H20C H 0.3582 0.0565 0.6821 0.039 Uiso 1 1 calc R U . . .
C21 C 0.3572(2) -0.2971(4) 0.59583(11) 0.0209(7) Uani 1 1 d . . . . .
H21A H 0.3504 -0.4046 0.6027 0.025 Uiso 1 1 calc R U . . .
H21B H 0.3717 -0.2908 0.5667 0.025 Uiso 1 1 calc R U . . .
C22 C 0.4237(2) -0.2311(5) 0.62371(13) 0.0275(9) Uani 1 1 d . . . . .
H22A H 0.4321 -0.1258 0.6162 0.041 Uiso 1 1 calc R U . . .
H22B H 0.4720 -0.2884 0.6202 0.041 Uiso 1 1 calc R U . . .
H22C H 0.4095 -0.2368 0.6526 0.041 Uiso 1 1 calc R U . . .
C23 C 0.1911(2) -0.2926(4) 0.56832(11) 0.0223(8) Uani 1 1 d . . . . .
H23A H 0.2032 -0.2764 0.5391 0.027 Uiso 1 1 calc R U . . .
H23B H 0.1931 -0.4021 0.5738 0.027 Uiso 1 1 calc R U . . .
C24 C 0.1086(2) -0.2355(5) 0.57499(14) 0.0333(10) Uani 1 1 d . . . . .
H24A H 0.0942 -0.2603 0.6031 0.050 Uiso 1 1 calc R U . . .
H24B H 0.0714 -0.2831 0.5550 0.050 Uiso 1 1 calc R U . . .
H24C H 0.1070 -0.1261 0.5712 0.050 Uiso 1 1 calc R U . . .
C25 C 0.0480(3) 0.5047(6) 0.81808(16) 0.0458(12) Uani 1 1 d . . . . .
H25 H 0.1043 0.4829 0.8131 0.055 Uiso 1 1 calc R U . . .
C26 C 0.5243(2) 0.7748(5) 0.94048(13) 0.0299(9) Uani 1 1 d . . . . .
H26 H 0.5827 0.7625 0.9432 0.036 Uiso 1 1 calc R U . . .
C27 C 0.3921(2) 0.5445(5) 0.76474(12) 0.0282(9) Uani 1 1 d . . . . .
H27 H 0.3369 0.5417 0.7738 0.034 Uiso 1 1 calc R U . . .
C28 C 0.1098(2) 0.2955(5) 0.52729(13) 0.0320(9) Uani 1 1 d . . . . .
H28 H 0.1669 0.2850 0.5354 0.038 Uiso 1 1 calc R U . . .
N1 N 0.27751(17) 0.3054(3) 0.90942(8) 0.0166(6) Uani 1 1 d . . . . .
N2 N 0.24411(17) 0.0511(3) 0.65903(8) 0.0162(6) Uani 1 1 d . . . . .
P1 P 0.24683(5) 0.05765(10) 0.85030(3) 0.01633(18) Uani 1 1 d . . . . .
P2 P 0.26536(5) -0.19952(10) 0.60140(3) 0.01527(17) Uani 1 1 d . . . . .
Cl1 Cl 0.24854(5) 0.57268(10) 0.83875(3) 0.02119(18) Uani 1 1 d . . . . .
Cl2 Cl 0.21064(6) 0.27271(10) 0.77680(3) 0.0268(2) Uani 1 1 d . . . . .
Cl3 Cl 0.28277(5) 0.31434(9) 0.59028(3) 0.02110(18) Uani 1 1 d . . . . .
Cl4 Cl 0.31142(6) 0.00621(10) 0.53066(3) 0.0268(2) Uani 1 1 d . . . . .
Cl5 Cl -0.00656(9) 0.34026(19) 0.81054(6) 0.0689(4) Uani 1 1 d . . . . .
Cl6 Cl 0.01594(9) 0.6495(2) 0.78605(6) 0.0882(7) Uani 1 1 d . . . . .
Cl7 Cl 0.04057(8) 0.5617(2) 0.87036(5) 0.0660(4) Uani 1 1 d . . . . .
Cl8 Cl 0.48970(8) 0.70147(14) 0.89237(4) 0.0454(3) Uani 1 1 d . . . . .
Cl9 Cl 0.50151(6) 0.96783(11) 0.94348(3) 0.0314(2) Uani 1 1 d . . . . .
Cl10 Cl 0.48216(7) 0.67676(13) 0.98103(4) 0.0442(3) Uani 1 1 d . . . . .
Cl11 Cl 0.39879(7) 0.42889(14) 0.72124(4) 0.0428(3) Uani 1 1 d . . . . .
Cl12 Cl 0.41514(8) 0.72960(13) 0.75143(4) 0.0483(3) Uani 1 1 d . . . . .
Cl13 Cl 0.45517(8) 0.47910(17) 0.80534(4) 0.0519(3) Uani 1 1 d . . . . .
Cl14 Cl 0.07417(8) 0.12095(15) 0.50945(5) 0.0537(3) Uani 1 1 d . . . . .
Cl15 Cl 0.09903(7) 0.43092(13) 0.48816(3) 0.0381(3) Uani 1 1 d . . . . .
Cl16 Cl 0.05955(7) 0.35288(15) 0.57099(4) 0.0446(3) Uani 1 1 d . . . . .
Pd1 Pd 0.24685(2) 0.30290(3) 0.84553(2) 0.01600(6) Uani 1 1 d . . . . .
Pd2 Pd 0.27354(2) 0.04471(3) 0.59670(2) 0.01471(6) Uani 1 1 d . . . . .

loop_
_atom_site_aniso_label
_atom_site_aniso_U_11
_atom_site_aniso_U_22
_atom_site_aniso_U_33
_atom_site_aniso_U_23
_atom_site_aniso_U_13
_atom_site_aniso_U_12
C1 0.0199(18) 0.0155(17) 0.0191(17) 0.0039(13) 0.0010(14) 0.0011(14)
C2 0.0225(19) 0.0209(18) 0.0164(17) -0.0010(14) -0.0014(14) -0.0011(15)
C3 0.031(2) 0.025(2) 0.0150(17) 0.0046(14) 0.0030(15) 0.0036(16)
C4 0.028(2) 0.0176(18) 0.0223(19) 0.0041(14) 0.0035(15) 0.0020(15)
C5 0.031(2) 0.0143(17) 0.0191(18) 0.0011(14) 0.0022(15) 0.0009(15)
C6 0.0198(17) 0.0163(17) 0.0162(16) 0.0002(13) 0.0019(13) 0.0000(14)
C7 0.029(2) 0.022(2) 0.027(2) 0.0013(16) -0.0040(16) -0.0084(17)
C8 0.032(2) 0.0199(19) 0.0195(18) -0.0023(14) 0.0047(15) 0.0058(16)
C9 0.0241(19) 0.0194(18) 0.0233(18) 0.0014(15) -0.0009(15) -0.0007(15)
C10 0.025(2) 0.048(3) 0.040(3) -0.004(2) 0.0096(19) -0.004(2)
C11 0.029(2) 0.0139(17) 0.0173(17) -0.0028(13) 0.0047(14) 0.0012(15)
C12 0.024(2) 0.030(2) 0.038(2) -0.0065(18) 0.0059(17) -0.0030(17)
C13 0.0165(17) 0.0159(17) 0.0165(16) -0.0003(13) 0.0007(13) 0.0002(13)
C14 0.0238(19) 0.0218(19) 0.0162(17) -0.0029(14) 0.0011(14) 0.0023(15)
C15 0.027(2) 0.031(2) 0.0175(18) 0.0061(15) 0.0009(15) -0.0025(17)
C16 0.030(2) 0.0200(19) 0.027(2) 0.0099(15) 0.0008(16) -0.0009(16)
C17 0.033(2) 0.0147(17) 0.0204(18) 0.0021(14) 0.0018(16) -0.0008(16)
C18 0.0186(17) 0.0171(17) 0.0151(16) 0.0019(13) -0.0007(13) -0.0001(14)
C19 0.028(2) 0.0211(19) 0.028(2) 0.0031(15) 0.0093(16) 0.0080(16)
C20 0.032(2) 0.026(2) 0.0198(18) -0.0036(15) 0.0018(16) -0.0115(17)
C21 0.0204(18) 0.0158(17) 0.0266(19) -0.0001(14) 0.0022(14) 0.0017(14)
C22 0.0193(19) 0.025(2) 0.037(2) -0.0049(17) -0.0059(16) 0.0051(16)
C23 0.0265(19) 0.0178(18) 0.0221(18) -0.0060(14) -0.0034(15) -0.0025(15)
C24 0.027(2) 0.032(2) 0.040(2) -0.0039(19) -0.0066(18) 0.0002(18)
C25 0.028(2) 0.051(3) 0.059(3) -0.001(3) 0.003(2) 0.003(2)
C26 0.024(2) 0.027(2) 0.039(2) 0.0020(18) 0.0040(17) 0.0010(17)
C27 0.025(2) 0.031(2) 0.029(2) -0.0064(17) 0.0038(16) -0.0020(17)
C28 0.027(2) 0.038(2) 0.031(2) 0.0071(19) 0.0011(17) -0.0021(19)
N1 0.0216(15) 0.0149(14) 0.0134(13) 0.0001(11) 0.0014(11) -0.0013(12)
N2 0.0195(15) 0.0153(14) 0.0136(13) -0.0029(11) 0.0008(11) 0.0001(12)
P1 0.0220(5) 0.0131(4) 0.0139(4) -0.0002(3) 0.0007(3) -0.0002(4)
P2 0.0201(4) 0.0111(4) 0.0145(4) -0.0014(3) 0.0002(3) -0.0013(3)
Cl1 0.0283(5) 0.0141(4) 0.0213(4) 0.0021(3) 0.0023(3) -0.0002(3)
Cl2 0.0455(6) 0.0203(4) 0.0144(4) 0.0007(3) -0.0009(4) 0.0027(4)
Cl3 0.0261(4) 0.0125(4) 0.0247(4) 0.0019(3) 0.0022(3) -0.0015(3)
Cl4 0.0454(6) 0.0199(4) 0.0157(4) 0.0007(3) 0.0069(4) -0.0013(4)
Cl5 0.0488(8) 0.0626(10) 0.0955(12) -0.0198(9) 0.0044(8) -0.0090(7)
Cl6 0.0441(8) 0.1185(16) 0.1039(14) 0.0679(12) 0.0217(9) 0.0139(9)
Cl7 0.0378(7) 0.0998(13) 0.0600(9) -0.0208(8) -0.0001(6) 0.0037(8)
Cl8 0.0496(7) 0.0376(6) 0.0485(7) -0.0127(5) -0.0031(5) -0.0053(5)
Cl9 0.0366(6) 0.0236(5) 0.0345(5) 0.0021(4) 0.0068(4) -0.0057(4)
Cl10 0.0424(6) 0.0350(6) 0.0560(7) 0.0224(5) 0.0100(5) 0.0029(5)
Cl11 0.0373(6) 0.0398(6) 0.0512(7) -0.0250(5) 0.0002(5) -0.0046(5)
Cl12 0.0588(8) 0.0271(6) 0.0600(8) -0.0090(5) 0.0145(6) -0.0097(5)
Cl13 0.0418(7) 0.0711(9) 0.0418(7) 0.0005(6) -0.0070(5) 0.0141(6)
Cl14 0.0581(8) 0.0378(7) 0.0663(9) -0.0027(6) 0.0144(7) -0.0117(6)
Cl15 0.0382(6) 0.0428(7) 0.0338(6) 0.0111(5) 0.0059(5) 0.0045(5)
Cl16 0.0461(7) 0.0578(8) 0.0307(6) 0.0060(5) 0.0096(5) 0.0026(6)
Pd1 0.02270(14) 0.01207(12) 0.01337(12) 0.00066(9) 0.00218(10) -0.00012(10)
Pd2 0.01977(13) 0.01067(12) 0.01367(12) -0.00001(9) 0.00087(9) -0.00046(10)

loop_
_atom_type_symbol
_atom_type_description
_atom_type_scat_dispersion_real
_atom_type_scat_dispersion_imag
_atom_type_scat_source
C C 0.0033 0.0016 'International Tables Vol C Tables 4.2.6.8 and 6.1.1.4'
H H 0.0000 0.0000 'International Tables Vol C Tables 4.2.6.8 and 6.1.1.4'
N N 0.0061 0.0033 'International Tables Vol C Tables 4.2.6.8 and 6.1.1.4'
P P 0.1023 0.0942 'International Tables Vol C Tables 4.2.6.8 and 6.1.1.4'
Cl Cl 0.1484 0.1585 'International Tables Vol C Tables 4.2.6.8 and 6.1.1.4'
Pd Pd -0.9988 1.0072 'International Tables Vol C Tables 4.2.6.8 and 6.1.1.4'

loop_
_geom_angle_atom_site_label_1
_geom_angle_atom_site_label_2
_geom_angle_atom_site_label_3
_geom_angle
_geom_angle_site_symmetry_1
_geom_angle_site_symmetry_3
_geom_angle_publ_flag
C6 C1 C2 119.6(3) . . ?
C6 C1 N1 119.9(3) . . ?
C2 C1 N1 120.5(3) . . ?
C3 C2 C1 119.6(3) . . ?
C3 C2 H2 120.2 . . ?
C1 C2 H2 120.2 . . ?
C2 C3 C4 121.1(3) . . ?
C2 C3 H3 119.5 . . ?
C4 C3 H3 119.5 . . ?
C5 C4 C3 119.4(3) . . ?
C5 C4 H4 120.3 . . ?
C3 C4 H4 120.3 . . ?
C4 C5 C6 120.5(3) . . ?
C4 C5 H5 119.8 . . ?
C6 C5 H5 119.8 . . ?
C1 C6 C5 119.7(3) . . ?
C1 C6 P1 116.5(3) . . ?
C5 C6 P1 123.7(3) . . ?
N1 C7 H7A 109.5 . . ?
N1 C7 H7B 109.5 . . ?
H7A C7 H7B 109.5 . . ?
N1 C7 H7C 109.5 . . ?
H7A C7 H7C 109.5 . . ?
H7B C7 H7C 109.5 . . ?
N1 C8 H8A 109.5 . . ?
N1 C8 H8B 109.5 . . ?
H8A C8 H8B 109.5 . . ?
N1 C8 H8C 109.5 . . ?
H8A C8 H8C 109.5 . . ?
H8B C8 H8C 109.5 . . ?
C10 C9 P1 113.1(3) . . ?
C10 C9 H9A 109.0 . . ?
P1 C9 H9A 109.0 . . ?
C10 C9 H9B 109.0 . . ?
P1 C9 H9B 109.0 . . ?
H9A C9 H9B 107.8 . . ?
C9 C10 H10A 109.5 . . ?
C9 C10 H10B 109.5 . . ?
H10A C10 H10B 109.5 . . ?
C9 C10 H10C 109.5 . . ?
H10A C10 H10C 109.5 . . ?
H10B C10 H10C 109.5 . . ?
C12 C11 P1 112.2(3) . . ?
C12 C11 H11A 109.2 . . ?
P1 C11 H11A 109.2 . . ?
C12 C11 H11B 109.2 . . ?
P1 C11 H11B 109.2 . . ?
H11A C11 H11B 107.9 . . ?
C11 C12 H12A 109.5 . . ?
C11 C12 H12B 109.5 . . ?
H12A C12 H12B 109.5 . . ?
C11 C12 H12C 109.5 . . ?
H12A C12 H12C 109.5 . . ?
H12B C12 H12C 109.5 . . ?
C18 C13 C14 120.4(3) . . ?
C18 C13 N2 119.6(3) . . ?
C14 C13 N2 120.1(3) . . ?
C15 C14 C13 118.9(3) . . ?
C15 C14 H14 120.6 . . ?
C13 C14 H14 120.6 . . ?
C16 C15 C14 121.3(3) . . ?
C16 C15 H15 119.3 . . ?
C14 C15 H15 119.3 . . ?
C17 C16 C15 119.6(4) . . ?
C17 C16 H16 120.2 . . ?
C15 C16 H16 120.2 . . ?
C16 C17 C18 119.8(3) . . ?
C16 C17 H17 120.1 . . ?
C18 C17 H17 120.1 . . ?
C13 C18 C17 120.0(3) . . ?
C13 C18 P2 116.8(3) . . ?
C17 C18 P2 123.2(3) . . ?
N2 C19 H19A 109.5 . . ?
N2 C19 H19B 109.5 . . ?
H19A C19 H19B 109.5 . . ?
N2 C19 H19C 109.5 . . ?
H19A C19 H19C 109.5 . . ?
H19B C19 H19C 109.5 . . ?
N2 C20 H20A 109.5 . . ?
N2 C20 H20B 109.5 . . ?
H20A C20 H20B 109.5 . . ?
N2 C20 H20C 109.5 . . ?
H20A C20 H20C 109.5 . . ?
H20B C20 H20C 109.5 . . ?
C22 C21 P2 112.1(3) . . ?
C22 C21 H21A 109.2 . . ?
P2 C21 H21A 109.2 . . ?
C22 C21 H21B 109.2 . . ?
P2 C21 H21B 109.2 . . ?
H21A C21 H21B 107.9 . . ?
C21 C22 H22A 109.5 . . ?
C21 C22 H22B 109.5 . . ?
H22A C22 H22B 109.5 . . ?
C21 C22 H22C 109.5 . . ?
H22A C22 H22C 109.5 . . ?
H22B C22 H22C 109.5 . . ?
C24 C23 P2 112.7(3) . . ?
C24 C23 H23A 109.1 . . ?
P2 C23 H23A 109.1 . . ?
C24 C23 H23B 109.1 . . ?
P2 C23 H23B 109.1 . . ?
H23A C23 H23B 107.8 . . ?
C23 C24 H24A 109.5 . . ?
C23 C24 H24B 109.5 . . ?
H24A C24 H24B 109.5 . . ?
C23 C24 H24C 109.5 . . ?
H24A C24 H24C 109.5 . . ?
H24B C24 H24C 109.5 . . ?
Cl6 C25 Cl5 113.0(3) . . ?
Cl6 C25 Cl7 109.0(3) . . ?
Cl5 C25 Cl7 108.0(3) . . ?
Cl6 C25 H25 108.9 . . ?
Cl5 C25 H25 108.9 . . ?
Cl7 C25 H25 108.9 . . ?
Cl10 C26 Cl9 109.9(2) . . ?
Cl10 C26 Cl8 110.3(2) . . ?
Cl9 C26 Cl8 110.1(2) . . ?
Cl10 C26 H26 108.8 . . ?
Cl9 C26 H26 108.8 . . ?
Cl8 C26 H26 108.8 . . ?
Cl12 C27 Cl11 109.1(2) . . ?
Cl12 C27 Cl13 111.1(2) . . ?
Cl11 C27 Cl13 110.3(2) . . ?
Cl12 C27 H27 108.7 . . ?
Cl11 C27 H27 108.7 . . ?
Cl13 C27 H27 108.7 . . ?
Cl15 C28 Cl14 110.3(2) . . ?
Cl15 C28 Cl16 110.2(2) . . ?
Cl14 C28 Cl16 110.3(2) . . ?
Cl15 C28 H28 108.7 . . ?
Cl14 C28 H28 108.7 . . ?
Cl16 C28 H28 108.7 . . ?
C1 N1 C8 108.8(3) . . ?
C1 N1 C7 109.6(3) . . ?
C8 N1 C7 109.4(3) . . ?
C1 N1 Pd1 114.2(2) . . ?
C8 N1 Pd1 106.4(2) . . ?
C7 N1 Pd1 108.2(2) . . ?
C13 N2 C19 109.7(3) . . ?
C13 N2 C20 109.0(3) . . ?
C19 N2 C20 109.2(3) . . ?
C13 N2 Pd2 114.4(2) . . ?
C19 N2 Pd2 108.3(2) . . ?
C20 N2 Pd2 106.0(2) . . ?
C6 P1 C11 107.08(17) . . ?
C6 P1 C9 107.16(17) . . ?
C11 P1 C9 106.99(17) . . ?
C6 P1 Pd1 102.70(12) . . ?
C11 P1 Pd1 114.77(12) . . ?
C9 P1 Pd1 117.38(13) . . ?
C18 P2 C21 107.49(17) . . ?
C18 P2 C23 106.83(17) . . ?
C21 P2 C23 107.65(17) . . ?
C18 P2 Pd2 102.58(12) . . ?
C21 P2 Pd2 114.34(13) . . ?
C23 P2 Pd2 117.20(13) . . ?
N1 Pd1 P1 86.68(8) . . ?
N1 Pd1 Cl2 173.76(8) . . ?
P1 Pd1 Cl2 87.20(3) . . ?
N1 Pd1 Cl1 94.33(8) . . ?
P1 Pd1 Cl1 178.61(3) . . ?
Cl2 Pd1 Cl1 91.81(3) . . ?
N2 Pd2 P2 86.60(8) . . ?
N2 Pd2 Cl4 172.45(8) . . ?
P2 Pd2 Cl4 86.50(3) . . ?
N2 Pd2 Cl3 94.34(8) . . ?
P2 Pd2 Cl3 179.05(3) . . ?
Cl4 Pd2 Cl3 92.58(3) . . ?

loop_
_geom_bond_atom_site_label_1
_geom_bond_atom_site_label_2
_geom_bond_distance
_geom_bond_site_symmetry_2
_geom_bond_publ_flag
C1 C6 1.391(5) . ?
C1 C2 1.395(5) . ?
C1 N1 1.479(4) . ?
C2 C3 1.381(5) . ?
C2 H2 0.9500 . ?
C3 C4 1.388(5) . ?
C3 H3 0.9500 . ?
C4 C5 1.373(5) . ?
C4 H4 0.9500 . ?
C5 C6 1.400(5) . ?
C5 H5 0.9500 . ?
C6 P1 1.800(4) . ?
C7 N1 1.499(5) . ?
C7 H7A 0.9800 . ?
C7 H7B 0.9800 . ?
C7 H7C 0.9800 . ?
C8 N1 1.496(4) . ?
C8 H8A 0.9800 . ?
C8 H8B 0.9800 . ?
C8 H8C 0.9800 . ?
C9 C10 1.520(5) . ?
C9 P1 1.813(4) . ?
C9 H9A 0.9900 . ?
C9 H9B 0.9900 . ?
C10 H10A 0.9800 . ?
C10 H10B 0.9800 . ?
C10 H10C 0.9800 . ?
C11 C12 1.529(5) . ?
C11 P1 1.806(4) . ?
C11 H11A 0.9900 . ?
C11 H11B 0.9900 . ?
C12 H12A 0.9800 . ?
C12 H12B 0.9800 . ?
C12 H12C 0.9800 . ?
C13 C18 1.384(5) . ?
C13 C14 1.393(5) . ?
C13 N2 1.478(4) . ?
C14 C15 1.388(5) . ?
C14 H14 0.9500 . ?
C15 C16 1.386(6) . ?
C15 H15 0.9500 . ?
C16 C17 1.381(5) . ?
C16 H16 0.9500 . ?
C17 C18 1.403(5) . ?
C17 H17 0.9500 . ?
C18 P2 1.799(3) . ?
C19 N2 1.496(4) . ?
C19 H19A 0.9800 . ?
C19 H19B 0.9800 . ?
C19 H19C 0.9800 . ?
C20 N2 1.501(5) . ?
C20 H20A 0.9800 . ?
C20 H20B 0.9800 . ?
C20 H20C 0.9800 . ?
C21 C22 1.530(5) . ?
C21 P2 1.806(4) . ?
C21 H21A 0.9900 . ?
C21 H21B 0.9900 . ?
C22 H22A 0.9800 . ?
C22 H22B 0.9800 . ?
C22 H22C 0.9800 . ?
C23 C24 1.521(5) . ?
C23 P2 1.816(4) . ?
C23 H23A 0.9900 . ?
C23 H23B 0.9900 . ?
C24 H24A 0.9800 . ?
C24 H24B 0.9800 . ?
C24 H24C 0.9800 . ?
C25 Cl6 1.726(5) . ?
C25 Cl5 1.743(5) . ?
C25 Cl7 1.781(5) . ?
C25 H25 1.0000 . ?
C26 Cl10 1.762(4) . ?
C26 Cl9 1.763(4) . ?
C26 Cl8 1.765(4) . ?
C26 H26 1.0000 . ?
C27 Cl12 1.751(4) . ?
C27 Cl11 1.754(4) . ?
C27 Cl13 1.755(4) . ?
C27 H27 1.0000 . ?
C28 Cl15 1.752(4) . ?
C28 Cl14 1.754(5) . ?
C28 Cl16 1.768(4) . ?
C28 H28 1.0000 . ?
N1 Pd1 2.111(3) . ?
N2 Pd2 2.108(3) . ?
P1 Pd1 2.1857(9) . ?
P2 Pd2 2.1815(9) . ?
Cl1 Pd1 2.4087(9) . ?
Cl2 Pd1 2.2982(9) . ?
Cl3 Pd2 2.4119(9) . ?
Cl4 Pd2 2.2941(9) . ?

loop_
_geom_torsion_atom_site_label_1
_geom_torsion_atom_site_label_2
_geom_torsion_atom_site_label_3
_geom_torsion_atom_site_label_4
_geom_torsion
_geom_torsion_site_symmetry_1
_geom_torsion_site_symmetry_2
_geom_torsion_site_symmetry_3
_geom_torsion_site_symmetry_4
_geom_torsion_publ_flag
C6 C1 C2 C3 -0.3(5) . . . . ?
N1 C1 C2 C3 179.0(3) . . . . ?
C1 C2 C3 C4 0.2(6) . . . . ?
C2 C3 C4 C5 0.1(6) . . . . ?
C3 C4 C5 C6 -0.2(6) . . . . ?
C2 C1 C6 C5 0.1(5) . . . . ?
N1 C1 C6 C5 -179.2(3) . . . . ?
C2 C1 C6 P1 179.8(3) . . . . ?
N1 C1 C6 P1 0.5(4) . . . . ?
C4 C5 C6 C1 0.1(6) . . . . ?
C4 C5 C6 P1 -179.5(3) . . . . ?
C18 C13 C14 C15 0.4(5) . . . . ?
N2 C13 C14 C15 -178.7(3) . . . . ?
C13 C14 C15 C16 -0.7(6) . . . . ?
C14 C15 C16 C17 0.5(6) . . . . ?
C15 C16 C17 C18 0.1(6) . . . . ?
C14 C13 C18 C17 0.2(5) . . . . ?
N2 C13 C18 C17 179.3(3) . . . . ?
C14 C13 C18 P2 -179.6(3) . . . . ?
N2 C13 C18 P2 -0.5(4) . . . . ?
C16 C17 C18 C13 -0.5(6) . . . . ?
C16 C17 C18 P2 179.4(3) . . . . ?
C6 C1 N1 C8 118.8(4) . . . . ?
C2 C1 N1 C8 -60.5(4) . . . . ?
C6 C1 N1 C7 -121.6(4) . . . . ?
C2 C1 N1 C7 59.1(4) . . . . ?
C6 C1 N1 Pd1 0.0(4) . . . . ?
C2 C1 N1 Pd1 -179.2(3) . . . . ?
C18 C13 N2 C19 123.5(3) . . . . ?
C14 C13 N2 C19 -57.4(4) . . . . ?
C18 C13 N2 C20 -116.9(3) . . . . ?
C14 C13 N2 C20 62.2(4) . . . . ?
C18 C13 N2 Pd2 1.6(4) . . . . ?
C14 C13 N2 Pd2 -179.3(3) . . . . ?
C1 C6 P1 C11 120.5(3) . . . . ?
C5 C6 P1 C11 -59.8(4) . . . . ?
C1 C6 P1 C9 -125.0(3) . . . . ?
C5 C6 P1 C9 54.7(4) . . . . ?
C1 C6 P1 Pd1 -0.7(3) . . . . ?
C5 C6 P1 Pd1 178.9(3) . . . . ?
C12 C11 P1 C6 -66.6(3) . . . . ?
C12 C11 P1 C9 178.8(3) . . . . ?
C12 C11 P1 Pd1 46.7(3) . . . . ?
C10 C9 P1 C6 54.8(3) . . . . ?
C10 C9 P1 C11 169.4(3) . . . . ?
C10 C9 P1 Pd1 -59.9(3) . . . . ?
C13 C18 P2 C21 120.2(3) . . . . ?
C17 C18 P2 C21 -59.6(3) . . . . ?
C13 C18 P2 C23 -124.5(3) . . . . ?
C17 C18 P2 C23 55.7(4) . . . . ?
C13 C18 P2 Pd2 -0.7(3) . . . . ?
C17 C18 P2 Pd2 179.5(3) . . . . ?
C22 C21 P2 C18 -63.2(3) . . . . ?
C22 C21 P2 C23 -177.9(3) . . . . ?
C22 C21 P2 Pd2 50.0(3) . . . . ?
C24 C23 P2 C18 56.3(3) . . . . ?
C24 C23 P2 C21 171.5(3) . . . . ?
C24 C23 P2 Pd2 -57.9(3) . . . . ?
